data_2230535
loop_
_publ_author_name
'Jia, Fei'
'Kou, Fan'
'Liu, Bin'
'Jia, Bei-Bei'
'Wu, Hui-Lu'

_publ_section_title
;
 Bis(nitrato-\k<i>O</i>)(3-oxapentane-1,5-diamine-\k^3^<i>N</i>,<i>O</i>,<i>N</i>')zinc(II)
;
_journal_coeditor_code XU5211
_journal_issue 6
_journal_name_full 'Acta Crystallographica Section E'
_journal_page_first m764
_journal_paper_doi 10.1107/S1600536811018010
_journal_volume 67
_journal_year 2011
_chemical_formula_iupac '[Zn (N O3)2 (C4 H12 N2 O)]'
_chemical_formula_moiety 'C4 H12 N4 O7 Zn'
_chemical_formula_sum 'C4 H12 N4 O7 Zn'
_chemical_formula_weight 293.55
_chemical_name_systematic
;
Bis(nitrato-\k<i>O</i>)(3-oxapentane-1,5-diamine-
\k^3^<i>N</i>,<i>O</i>,<i>N</i>')zinc(II)
;
_space_group_IT_number 2
_symmetry_cell_setting triclinic
_symmetry_space_group_name_Hall '-P 1'
_symmetry_space_group_name_H-M 'P -1'
_atom_sites_solution_hydrogens geom
_atom_sites_solution_primary direct
_atom_sites_solution_secondary difmap
_cell_angle_alpha 103.97(2)
_cell_angle_beta 101.90(2)
_cell_angle_gamma 115.879(18)
_cell_formula_units_Z 2
_cell_length_a 8.031(19)
_cell_length_b 8.034(19)
_cell_length_c 9.55(2)
_cell_measurement_reflns_used 1744
_cell_measurement_temperature 296(2)
_cell_measurement_theta_max 26.22
_cell_measurement_theta_min 2.35
_cell_volume 503(2)
_computing_cell_refinement 'SAINT (Bruker, 2001)'
_computing_data_collection 'SMART (Bruker, 2001)'
_computing_data_reduction 'SAINT (Bruker, 2001)'
_computing_molecular_graphics 'SHELXTL (Sheldrick, 2008)'
_computing_publication_material 'SHELXTL (Sheldrick, 2008)'
_computing_structure_refinement 'SHELXTL (Sheldrick, 2008)'
_computing_structure_solution 'SHELXTL (Sheldrick, 2008)'
_diffrn_ambient_temperature 296(2)
_diffrn_measured_fraction_theta_full 0.963
_diffrn_measured_fraction_theta_max 0.963
_diffrn_measurement_device_type 'Bruker SMART 1000'
_diffrn_measurement_method \w
_diffrn_radiation_monochromator graphite
_diffrn_radiation_source 'fine-focus sealed tube'
_diffrn_radiation_type 'Mo K\a'
_diffrn_radiation_wavelength 0.71073
_diffrn_reflns_av_R_equivalents 0.0156
_diffrn_reflns_av_sigmaI/netI 0.0277
_diffrn_reflns_limit_h_max 9
_diffrn_reflns_limit_h_min -9
_diffrn_reflns_limit_k_max 9
_diffrn_reflns_limit_k_min -9
_diffrn_reflns_limit_l_max 10
_diffrn_reflns_limit_l_min -11
_diffrn_reflns_number 2969
_diffrn_reflns_theta_full 25.00
_diffrn_reflns_theta_max 25.00
_diffrn_reflns_theta_min 2.35
_exptl_absorpt_coefficient_mu 2.475
_exptl_absorpt_correction_T_max 0.5654
_exptl_absorpt_correction_T_min 0.5239
_exptl_absorpt_correction_type multi-scan
_exptl_absorpt_process_details '(SADABS; Sheldrick, 2001)'
_exptl_crystal_colour colourless
_exptl_crystal_density_diffrn 1.940
_exptl_crystal_density_method 'not measured'
_exptl_crystal_description block
_exptl_crystal_F_000 300
_exptl_crystal_size_max 0.30
_exptl_crystal_size_mid 0.28
_exptl_crystal_size_min 0.26
_refine_diff_density_max 0.393
_refine_diff_density_min -0.298
_refine_ls_extinction_method none
_refine_ls_goodness_of_fit_ref 1.082
_refine_ls_hydrogen_treatment constr
_refine_ls_matrix_type full
_refine_ls_number_parameters 145
_refine_ls_number_reflns 1712
_refine_ls_number_restraints 0
_refine_ls_restrained_S_all 1.082
_refine_ls_R_factor_all 0.0306
_refine_ls_R_factor_gt 0.0264
_refine_ls_shift/su_max 0.000
_refine_ls_shift/su_mean 0.000
_refine_ls_structure_factor_coef Fsqd
_refine_ls_weighting_details 'calc w=1/[\s^2^(Fo^2^)+(0.0269P)^2^+0.3287P] where P=(Fo^2^+2Fc^2^)/3'
_refine_ls_weighting_scheme calc
_refine_ls_wR_factor_gt 0.0630
_refine_ls_wR_factor_ref 0.0647
_reflns_number_gt 1543
_reflns_number_total 1712
_reflns_threshold_expression I>2\s(I)
_cod_data_source_file xu5211.cif
_cod_data_source_block I
_cod_database_code 2230535
_cod_database_fobs_code 2230535

loop_
_symmetry_equiv_pos_as_xyz
'x, y, z'
'-x, -y, -z'

loop_
_atom_site_type_symbol
_atom_site_label
_atom_site_fract_x
_atom_site_fract_y
_atom_site_fract_z
_atom_site_U_iso_or_equiv
_atom_site_adp_type
_atom_site_calc_flag
_atom_site_refinement_flags
_atom_site_occupancy
_atom_site_symmetry_multiplicity
_atom_site_disorder_assembly
_atom_site_disorder_group
C C1 0.1984(4) 0.4429(4) 0.1842(4) 0.0421(7) Uani d . 1 1 . .
H H4A 0.0585 0.3840 0.1683 0.050 Uiso calc R 1 1 . .
H H4B 0.2276 0.3362 0.1631 0.050 Uiso calc R 1 1 . .
C C2 0.2448(4) 0.5479(4) 0.0773(3) 0.0408(7) Uani d . 1 1 . .
H H3C 0.1756 0.4536 -0.0289 0.049 Uiso calc R 1 1 . .
H H3D 0.2044 0.6464 0.0907 0.049 Uiso calc R 1 1 . .
C C3 0.5347(5) 0.8083(5) 0.0668(4) 0.0447(8) Uani d . 1 1 . .
H H1A 0.4661 0.8816 0.0797 0.054 Uiso calc R 1 1 . .
H H1B 0.5209 0.7623 -0.0409 0.054 Uiso calc R 1 1 . .
C C4 0.7451(5) 0.9362(5) 0.1657(4) 0.0443(8) Uani d . 1 1 . .
H H2C 0.8153 0.8670 0.1428 0.053 Uiso calc R 1 1 . .
H H2D 0.8031 1.0575 0.1449 0.053 Uiso calc R 1 1 . .
N N1 0.3161(3) 0.5833(4) 0.3447(3) 0.0354(5) Uani d . 1 1 . .
H H3A 0.3025 0.5149 0.4077 0.043 Uiso calc R 1 1 . .
H H3B 0.2702 0.6660 0.3699 0.043 Uiso calc R 1 1 . .
N N2 0.7660(3) 0.9873(3) 0.3291(3) 0.0350(5) Uani d . 1 1 . .
H H2A 0.7262 1.0754 0.3551 0.042 Uiso calc R 1 1 . .
H H2B 0.8947 1.0466 0.3874 0.042 Uiso calc R 1 1 . .
N N3 0.8109(4) 0.5303(3) 0.3367(3) 0.0344(5) Uani d . 1 1 . .
N N4 0.7273(4) 0.9449(3) 0.6934(3) 0.0351(6) Uani d . 1 1 . .
O O1 0.4541(3) 0.6427(3) 0.1137(2) 0.0370(5) Uani d . 1 1 . .
O O2 0.6435(3) 0.5019(3) 0.3413(2) 0.0425(5) Uani d . 1 1 . .
O O3 0.9375(3) 0.6943(3) 0.3458(3) 0.0538(6) Uani d . 1 1 . .
O O4 0.8395(4) 0.3919(4) 0.3230(4) 0.0700(8) Uani d . 1 1 . .
O O5 0.7711(3) 0.8330(3) 0.6081(2) 0.0367(5) Uani d . 1 1 . .
O O6 0.6094(3) 0.9873(3) 0.6285(3) 0.0489(6) Uani d . 1 1 . .
O O7 0.8036(4) 1.0070(4) 0.8329(2) 0.0556(6) Uani d . 1 1 . .
Zn Zn1 0.60715(5) 0.74633(5) 0.37628(4) 0.03129(12) Uani d . 1 1 . .

loop_
_atom_site_aniso_label
_atom_site_aniso_U_11
_atom_site_aniso_U_22
_atom_site_aniso_U_33
_atom_site_aniso_U_12
_atom_site_aniso_U_13
_atom_site_aniso_U_23
C1 0.0341(16) 0.0388(16) 0.0448(18) 0.0122(13) 0.0134(14) 0.0155(14)
C2 0.0346(16) 0.0391(16) 0.0352(16) 0.0135(13) 0.0052(13) 0.0097(13)
C3 0.0485(19) 0.0457(17) 0.0352(17) 0.0162(15) 0.0176(15) 0.0209(14)
C4 0.0460(18) 0.0410(17) 0.0428(18) 0.0156(14) 0.0213(15) 0.0196(14)
N1 0.0376(13) 0.0451(14) 0.0364(13) 0.0247(12) 0.0195(11) 0.0232(11)
N2 0.0336(13) 0.0318(12) 0.0356(13) 0.0148(10) 0.0092(11) 0.0129(10)
N3 0.0433(14) 0.0363(13) 0.0311(13) 0.0245(12) 0.0157(11) 0.0145(10)
N4 0.0397(14) 0.0386(13) 0.0337(14) 0.0239(12) 0.0139(11) 0.0162(11)
O1 0.0351(11) 0.0374(10) 0.0339(11) 0.0131(9) 0.0137(9) 0.0159(9)
O2 0.0388(12) 0.0442(12) 0.0500(13) 0.0251(10) 0.0185(10) 0.0165(10)
O3 0.0541(14) 0.0401(12) 0.0583(15) 0.0136(11) 0.0231(12) 0.0227(11)
O4 0.0750(18) 0.0592(15) 0.114(2) 0.0528(15) 0.0505(17) 0.0426(16)
O5 0.0444(12) 0.0435(11) 0.0305(10) 0.0298(10) 0.0135(9) 0.0123(9)
O6 0.0525(13) 0.0560(13) 0.0527(14) 0.0402(12) 0.0129(11) 0.0237(11)
O7 0.0754(17) 0.0698(15) 0.0279(12) 0.0482(14) 0.0122(11) 0.0121(11)
Zn1 0.03247(19) 0.03232(19) 0.03040(19) 0.01648(14) 0.01121(14) 0.01408(14)

loop_
_atom_type_symbol
_atom_type_description
_atom_type_scat_dispersion_real
_atom_type_scat_dispersion_imag
_atom_type_scat_source
C C 0.0033 0.0016 'International Tables Vol C Tables 4.2.6.8 and 6.1.1.4'
H H 0.0000 0.0000 'International Tables Vol C Tables 4.2.6.8 and 6.1.1.4'
O O 0.0106 0.0060 'International Tables Vol C Tables 4.2.6.8 and 6.1.1.4'
N N 0.0061 0.0033 'International Tables Vol C Tables 4.2.6.8 and 6.1.1.4'
Zn Zn 0.2839 1.4301 'International Tables Vol C Tables 4.2.6.8 and 6.1.1.4'

loop_
_geom_angle_atom_site_label_1
_geom_angle_atom_site_label_2
_geom_angle_atom_site_label_3
_geom_angle_site_symmetry_1
_geom_angle_site_symmetry_3
_geom_angle
_geom_angle_publ_flag
N1 C1 C2 . . 110.1(3) ?
N1 C1 H4A . . 109.6 ?
C2 C1 H4A . . 109.6 ?
N1 C1 H4B . . 109.6 ?
C2 C1 H4B . . 109.6 ?
H4A C1 H4B . . 108.2 ?
O1 C2 C1 . . 106.9(2) ?
O1 C2 H3C . . 110.3 ?
C1 C2 H3C . . 110.3 ?
O1 C2 H3D . . 110.3 ?
C1 C2 H3D . . 110.3 ?
H3C C2 H3D . . 108.6 ?
O1 C3 C4 . . 106.7(3) ?
O1 C3 H1A . . 110.4 ?
C4 C3 H1A . . 110.4 ?
O1 C3 H1B . . 110.4 ?
C4 C3 H1B . . 110.4 ?
H1A C3 H1B . . 108.6 ?
N2 C4 C3 . . 110.2(3) ?
N2 C4 H2C . . 109.6 ?
C3 C4 H2C . . 109.6 ?
N2 C4 H2D . . 109.6 ?
C3 C4 H2D . . 109.6 ?
H2C C4 H2D . . 108.1 ?
C1 N1 Zn1 . . 111.6(2) ?
C1 N1 H3A . . 109.3 ?
Zn1 N1 H3A . . 109.3 ?
C1 N1 H3B . . 109.3 ?
Zn1 N1 H3B . . 109.3 ?
H3A N1 H3B . . 108.0 ?
C4 N2 Zn1 . . 112.71(19) ?
C4 N2 H2A . . 109.1 ?
Zn1 N2 H2A . . 109.1 ?
C4 N2 H2B . . 109.1 ?
Zn1 N2 H2B . . 109.1 ?
H2A N2 H2B . . 107.8 ?
O4 N3 O3 . . 122.0(3) ?
O4 N3 O2 . . 117.9(3) ?
O3 N3 O2 . . 120.0(3) ?
O7 N4 O6 . . 122.9(3) ?
O7 N4 O5 . . 119.3(2) ?
O6 N4 O5 . . 117.8(3) ?
C2 O1 C3 . . 114.1(2) ?
C2 O1 Zn1 . . 108.81(17) ?
C3 O1 Zn1 . . 109.59(19) ?
N3 O2 Zn1 . . 116.47(18) ?
N4 O5 Zn1 . . 109.2(2) ?
N2 Zn1 N1 . . 133.42(10) ?
N2 Zn1 O2 . . 124.63(18) ?
N1 Zn1 O2 . . 93.24(17) ?
N2 Zn1 O5 . . 102.15(13) ?
N1 Zn1 O5 . . 107.77(13) ?
O2 Zn1 O5 . . 84.95(10) ?
N2 Zn1 O1 . . 76.61(12) ?
N1 Zn1 O1 . . 77.29(11) ?
O2 Zn1 O1 . . 90.28(10) ?
O5 Zn1 O1 . . 173.20(8) ?

loop_
_geom_bond_atom_site_label_1
_geom_bond_atom_site_label_2
_geom_bond_site_symmetry_2
_geom_bond_distance
_geom_bond_publ_flag
C1 N1 . 1.467(4) ?
C1 C2 . 1.480(5) ?
C1 H4A . 0.9700 ?
C1 H4B . 0.9700 ?
C2 O1 . 1.429(5) ?
C2 H3C . 0.9700 ?
C2 H3D . 0.9700 ?
C3 O1 . 1.429(4) ?
C3 C4 . 1.470(5) ?
C3 H1A . 0.9700 ?
C3 H1B . 0.9700 ?
C4 N2 . 1.468(5) ?
C4 H2C . 0.9700 ?
C4 H2D . 0.9700 ?
N1 Zn1 . 2.029(5) ?
N1 H3A . 0.9000 ?
N1 H3B . 0.9000 ?
N2 Zn1 . 2.020(4) ?
N2 H2A . 0.9000 ?
N2 H2B . 0.9000 ?
N3 O4 . 1.214(4) ?
N3 O3 . 1.231(4) ?
N3 O2 . 1.273(4) ?
N4 O7 . 1.215(4) ?
N4 O6 . 1.240(3) ?
N4 O5 . 1.279(3) ?
O1 Zn1 . 2.307(5) ?
O2 Zn1 . 2.068(5) ?
O5 Zn1 . 2.091(4) ?

loop_
_geom_hbond_atom_site_label_D
_geom_hbond_atom_site_label_H
_geom_hbond_atom_site_label_A
_geom_hbond_site_symmetry_A
_geom_hbond_distance_DH
_geom_hbond_distance_HA
_geom_hbond_distance_DA
_geom_hbond_angle_DHA
N1 H3A O2 2_666 0.90 2.39 3.217(7) 152
N1 H3B O6 2_676 0.90 2.51 3.168(9) 130
N2 H2A O4 1_565 0.90 2.42 3.058(8) 128
N2 H2B O5 2_776 0.90 2.41 3.201(9) 145
N2 H2B O3 2_776 0.90 2.49 3.106(6) 126

loop_
_geom_torsion_atom_site_label_1
_geom_torsion_atom_site_label_2
_geom_torsion_atom_site_label_3
_geom_torsion_atom_site_label_4
_geom_torsion_site_symmetry_1
_geom_torsion_site_symmetry_2
_geom_torsion_site_symmetry_3
_geom_torsion_site_symmetry_4
_geom_torsion
_geom_torsion_publ_flag
N1 C1 C2 O1 . . . . 55.3(3) ?
O1 C3 C4 N2 . . . . -53.8(3) ?
C2 C1 N1 Zn1 . . . . -49.5(3) ?
C3 C4 N2 Zn1 . . . . 48.8(3) ?
C1 C2 O1 C3 . . . . -157.2(2) ?
C1 C2 O1 Zn1 . . . . -34.5(3) ?
C4 C3 O1 C2 . . . . 156.3(3) ?
C4 C3 O1 Zn1 . . . . 34.0(3) ?
O4 N3 O2 Zn1 . . . . 176.9(2) ?
O3 N3 O2 Zn1 . . . . -3.2(3) ?
O7 N4 O5 Zn1 . . . . 178.1(2) ?
O6 N4 O5 Zn1 . . . . -2.8(3) ?
C4 N2 Zn1 N1 . . . . -78.7(2) ?
C4 N2 Zn1 O2 . . . . 59.7(2) ?
C4 N2 Zn1 O5 . . . . 152.0(2) ?
C4 N2 Zn1 O1 . . . . -21.2(2) ?
C1 N1 Zn1 N2 . . . . 78.9(3) ?
C1 N1 Zn1 O2 . . . . -67.9(2) ?
C1 N1 Zn1 O5 . . . . -153.7(2) ?
C1 N1 Zn1 O1 . . . . 21.62(19) ?
N3 O2 Zn1 N2 . . . . 22.7(2) ?
N3 O2 Zn1 N1 . . . . 173.84(19) ?
N3 O2 Zn1 O5 . . . . -78.6(2) ?
N3 O2 Zn1 O1 . . . . 96.6(2) ?
N4 O5 Zn1 N2 . . . . 81.0(3) ?
N4 O5 Zn1 N1 . . . . -62.8(2) ?
N4 O5 Zn1 O2 . . . . -154.59(18) ?
N4 O5 Zn1 O1 . . . . 159.8(5) ?
C2 O1 Zn1 N2 . . . . -133.23(19) ?
C3 O1 Zn1 N2 . . . . -7.84(19) ?
C2 O1 Zn1 N1 . . . . 7.84(17) ?
C3 O1 Zn1 N1 . . . . 133.2(2) ?
C2 O1 Zn1 O2 . . . . 101.1(2) ?
C3 O1 Zn1 O2 . . . . -133.5(2) ?
C2 O1 Zn1 O5 . . . . 146.5(6) ?
C3 O1 Zn1 O5 . . . . -88.1(7) ?
